data_4305348
loop_
_publ_author_name
'Ningfeng Zhao'
'John C. Bullinger'
'Michael J. Van Stipdonk'
'Charlotte L. Stern'
'David M. Eichhorn'

_publ_contact_author_address
;
Department of Chemistry
Wichita State University
1845 Fairmount
Wichita, KS 67260-0051
;
_publ_contact_author_email david.eichhorn@wichita.edu
_publ_contact_author_fax 316-978-3431
_publ_contact_author_name 'Eichhorn, David M.'
_publ_contact_author_phone 316-978-7367
_publ_section_title
;
Cyanoscorpionates: Synthesis and Crystallographic Characterization of
One-Dimensional Cu(I) Coordination Polymers
;
_journal_name_full 'Inorganic Chemistry'
_journal_page_first 5945
_journal_page_last 5950
_journal_paper_doi 10.1021/ic8003307
_journal_volume 47
_journal_year 2008
_chemical_absolute_configuration ad
_chemical_formula_moiety 'C24 H31 B1 N9 Tl1'
_chemical_formula_sum 'C24 H31 B N9 Tl'
_chemical_formula_weight 660.76
_space_group_IT_number 160
_symmetry_cell_setting trigonal
_symmetry_space_group_name_Hall 'R 3 -2"'
_symmetry_space_group_name_H-M 'R 3 m :H'
_audit_creation_date 2005-10-14T17:04:55-00:00
_audit_creation_method 'WinGX routine CIF_UPDATE'
_cell_angle_alpha 90
_cell_angle_beta 90
_cell_angle_gamma 120
_cell_formula_units_Z 3
_cell_length_a 16.8644(10)
_cell_length_b 16.8644(10)
_cell_length_c 8.1583(10)
_cell_measurement_reflns_used 6330
_cell_measurement_temperature 153(2)
_cell_measurement_theta_max 28.37
_cell_measurement_theta_min 2.42
_cell_volume 2009.4(3)
_computing_cell_refinement 'Bruker SMART'
_computing_data_collection 'Bruker SMART'
_computing_data_reduction 'Bruker SAINT'
_computing_molecular_graphics 'Ortep-3 for Windows (Farrugia, 1997)'
_computing_publication_material 'WinGX publication routines (Farrugia, 1999)'
_computing_structure_refinement 'SHELXL-97 (Sheldrick, 1997)'
_computing_structure_solution 'SIR92 (Giacovazzo et al, 1993)'
_diffrn_measured_fraction_theta_full 0.968
_diffrn_measured_fraction_theta_max 0.968
_diffrn_measurement_device_type 'Bruker SMART 1000'
_diffrn_measurement_method 'omega scans'
_diffrn_radiation_probe x-ray
_diffrn_radiation_type MoK\a
_diffrn_radiation_wavelength 0.71073
_diffrn_reflns_av_R_equivalents 0.0701
_diffrn_reflns_limit_h_max 22
_diffrn_reflns_limit_h_min -22
_diffrn_reflns_limit_k_max 21
_diffrn_reflns_limit_k_min -21
_diffrn_reflns_limit_l_max 10
_diffrn_reflns_limit_l_min -10
_diffrn_reflns_number 7073
_diffrn_reflns_theta_full 28.89
_diffrn_reflns_theta_max 28.89
_diffrn_reflns_theta_min 2.42
_exptl_absorpt_coefficient_mu 6.057
_exptl_absorpt_correction_T_max 0.4225
_exptl_absorpt_correction_T_min 0.1525
_exptl_absorpt_correction_type analytical
_exptl_crystal_colour colorless
_exptl_crystal_density_diffrn 1.638
_exptl_crystal_density_method 'not measured'
_exptl_crystal_description prism
_exptl_crystal_F_000 945
_exptl_crystal_size_max 0.63
_exptl_crystal_size_mid 0.18
_exptl_crystal_size_min 0.16
_refine_diff_density_max 0.844
_refine_diff_density_min -2.335
_refine_ls_abs_structure_details 'Flack H D (1983), Acta Cryst. A39, 876-881'
_refine_ls_abs_structure_Flack 0.025(13)
_refine_ls_extinction_method none
_refine_ls_goodness_of_fit_ref 1.064
_refine_ls_hydrogen_treatment noref
_refine_ls_matrix_type full
_refine_ls_number_parameters 71
_refine_ls_number_reflns 1215
_refine_ls_number_restraints 1
_refine_ls_restrained_S_all 1.063
_refine_ls_R_factor_gt 0.0246
_refine_ls_shift/su_max 0.001
_refine_ls_structure_factor_coef Fsqd
_refine_ls_weighting_details 'calc w=1/[\s^2^(Fo^2^)+(0.0116P)^2^+0.0000P] where P=(Fo^2^+2Fc^2^)/3'
_refine_ls_weighting_scheme calc
_refine_ls_wR_factor_ref 0.0499
_reflns_number_gt 1197
_reflns_number_total 1215
_reflns_threshold_expression >2sigma(I)
_cod_data_source_file ic8003307-file001_2.cif
_cod_data_source_block s95q1m
_cod_original_sg_symbol_H-M 'R 3 m'
_cod_original_formula_sum 'C24 H31 B1 N9 Tl1'
_cod_database_code 4305348

loop_
_symmetry_equiv_pos_as_xyz
'x, y, z'
'-y, x-y, z'
'-x+y, -x, z'
'-x+y, y, z'
'x, x-y, z'
'-y, -x, z'
'x+2/3, y+1/3, z+1/3'
'-y+2/3, x-y+1/3, z+1/3'
'-x+y+2/3, -x+1/3, z+1/3'
'-x+y+2/3, y+1/3, z+1/3'
'x+2/3, x-y+1/3, z+1/3'
'-y+2/3, -x+1/3, z+1/3'
'x+1/3, y+2/3, z+2/3'
'-y+1/3, x-y+2/3, z+2/3'
'-x+y+1/3, -x+2/3, z+2/3'
'-x+y+1/3, y+2/3, z+2/3'
'x+1/3, x-y+2/3, z+2/3'
'-y+1/3, -x+2/3, z+2/3'

loop_
_atom_site_label
_atom_site_type_symbol
_atom_site_fract_x
_atom_site_fract_y
_atom_site_fract_z
_atom_site_U_iso_or_equiv
_atom_site_adp_type
_atom_site_occupancy
_atom_site_calc_flag
_atom_site_refinement_flags
_atom_site_disorder_group
_atom_site_disorder_assembly
C4 C 0.1433(2) 0.2866(5) 0.9399(10) 0.0359(16) Uani 1 d S . .
N1 N 0.05063(15) 0.1013(3) 1.2360(5) 0.0250(9) Uani 1 d S . .
C3 C 0.11199(18) 0.2240(4) 1.0855(7) 0.0257(10) Uani 1 d S . .
C7 C 0.1707(2) 0.3413(4) 1.3209(9) 0.0404(13) Uani 1 d S . .
C5 C 0.0991(5) 0.3466(4) 0.9413(8) 0.0680(17) Uani 1 d . . .
H5A H 0.0337 0.3085 0.9364 0.102 Uiso 1 calc R . .
H5B H 0.12 0.3868 0.8482 0.102 Uiso 1 calc R . .
H5C H 0.1158 0.3822 1.0401 0.102 Uiso 1 calc R . .
C2 C 0.12548(18) 0.2510(4) 1.2527(7) 0.0301(11) Uani 1 d S . .
N2 N 0.06623(15) 0.1325(3) 1.0766(5) 0.0253(8) Uani 1 d S . .
C1 C 0.08579(18) 0.1716(4) 1.3414(6) 0.0284(10) Uani 1 d S . .
H1 H 0.0836 0.1672 1.4551 0.034 Uiso 1 calc SR . .
N3 N 0.2068(3) 0.4137(5) 1.3759(13) 0.063(3) Uani 1 d S . .
C6 C 0.1160(2) 0.2321(4) 0.7774(8) 0.0437(15) Uani 1 d S . .
B B 0 0 1.2897(12) 0.0223(18) Uani 1 d S . .
H0 H 0 0 1.4099 0.027 Uiso 1 calc SR . .
Tl Tl 0 0 0.8435 0.02840(9) Uani 1 d S . .
H6A H 0.1371 0.274 0.6867 0.043 Uiso 1 d S . .
H6B H 0.0506 0.1943 0.7721 0.043 Uiso 1 d . . .

loop_
_atom_site_aniso_label
_atom_site_aniso_U_11
_atom_site_aniso_U_22
_atom_site_aniso_U_33
_atom_site_aniso_U_23
_atom_site_aniso_U_13
_atom_site_aniso_U_12
C4 0.044(3) 0.025(4) 0.032(4) 0.001(3) 0.0005(15) 0.0124(18)
N1 0.0283(15) 0.030(2) 0.017(2) 0.0004(15) 0.0002(8) 0.0150(11)
C3 0.0233(18) 0.026(3) 0.029(3) 0.000(2) 0.0001(10) 0.0131(13)
C7 0.043(3) 0.036(3) 0.040(4) -0.008(3) -0.0040(14) 0.0179(16)
C5 0.115(5) 0.062(3) 0.055(4) 0.013(3) 0.009(3) 0.065(4)
C2 0.0290(19) 0.028(3) 0.033(3) -0.007(2) -0.0037(10) 0.0138(13)
N2 0.0302(16) 0.028(2) 0.017(2) 0.0021(15) 0.0011(8) 0.0138(11)
C1 0.0318(19) 0.033(3) 0.021(3) -0.0056(19) -0.0028(9) 0.0166(13)
N3 0.058(3) 0.038(4) 0.086(8) -0.022(4) -0.011(2) 0.019(2)
C6 0.061(3) 0.037(3) 0.026(3) 0.005(2) 0.0027(12) 0.0184(16)
B 0.027(3) 0.027(3) 0.013(4) 0 0 0.0135(13)
Tl 0.03506(12) 0.03506(12) 0.01507(13) 0 0 0.01753(6)

loop_
_atom_type_symbol
_atom_type_description
_atom_type_scat_dispersion_real
_atom_type_scat_dispersion_imag
_atom_type_scat_source
C C 0.0033 0.0016 'International Tables Vol C Tables 4.2.6.8 and 6.1.1.4'
H H 0 0 'International Tables Vol C Tables 4.2.6.8 and 6.1.1.4'
N N 0.0061 0.0033 'International Tables Vol C Tables 4.2.6.8 and 6.1.1.4'
Tl Tl -2.8358 9.6688 'International Tables Vol C Tables 4.2.6.8 and 6.1.1.4'
B B 0.0013 0.0007 'International Tables Vol C Tables 4.2.6.8 and 6.1.1.4'

loop_
_geom_angle_atom_site_label_1
_geom_angle_atom_site_label_2
_geom_angle_atom_site_label_3
_geom_angle
_geom_angle_site_symmetry_1
_geom_angle_site_symmetry_3
_geom_angle_publ_flag
C3 C4 C5 110.1(4) . 4 ?
C3 C4 C5 110.1(4) . . ?
C5 C4 C5 110.0(7) 4 . ?
C3 C4 C6 111.4(5) . . ?
C5 C4 C6 107.6(5) 4 . ?
C5 C4 C6 107.6(5) . . ?
C1 N1 N2 110.6(4) . . ?
C1 N1 B 123.6(5) . . ?
N2 N1 B 125.8(5) . . ?
N2 C3 C2 109.2(5) . . ?
N2 C3 C4 124.5(5) . . ?
C2 C3 C4 126.3(5) . . ?
N3 C7 C2 179.8(8) . . ?
C1 C2 C3 105.9(5) . . ?
C1 C2 C7 125.2(5) . . ?
C3 C2 C7 129.0(6) . . ?
C3 N2 N1 106.2(4) . . ?
C3 N2 Tl 138.6(4) . . ?
N1 N2 Tl 115.2(3) . . ?
N1 C1 C2 108.1(5) . . ?
N1 B N1 112.3(3) 3 2 ?
N1 B N1 112.3(3) 3 . ?
N1 B N1 112.3(3) 2 . ?
N2 Tl N2 76.27(13) . 2 ?
N2 Tl N2 76.27(13) . 3 ?
N2 Tl N2 76.27(13) 2 3 ?

loop_
_geom_bond_atom_site_label_1
_geom_bond_atom_site_label_2
_geom_bond_distance
_geom_bond_site_symmetry_2
_geom_bond_publ_flag
C4 C3 1.499(8) . ?
C4 C5 1.528(7) 4 ?
C4 C5 1.528(7) . ?
C4 C6 1.546(11) . ?
N1 C1 1.339(7) . ?
N1 N2 1.378(6) . ?
N1 B 1.543(5) . ?
C3 N2 1.338(7) . ?
C3 C2 1.420(8) . ?
C7 N3 1.148(9) . ?
C7 C2 1.433(8) . ?
C2 C1 1.366(8) . ?
N2 Tl 2.713(4) . ?
B N1 1.543(5) 3 ?
B N1 1.543(5) 2 ?
Tl N2 2.713(4) 2 ?
Tl N2 2.713(4) 3 ?
